data_4084917
loop_
_publ_author_name
'Smith, Elizabeth J.'
'Pridmore, Natalie E.'
'Whitwood, Adrian C.'
'Lynam, Jason M.'

_publ_section_title
;
 Synthesis of Phosphonium-Substituted Vinylidene Complexes from [HC\\tb
 CCH2PPh3]+: Exploring the Competition between Allene and Vinylidene
 Formation.
;
_journal_issue 24
_journal_name_full Organometallics
_journal_page_first 7260
_journal_paper_doi 10.1021/om5010429
_journal_volume 33
_journal_year 2014
_chemical_formula_moiety 'C39 H60 Cl P3 Rh, C24 H20 B, C4 H8 O'
_chemical_formula_sum 'C67 H88 B Cl O P3 Rh'
_chemical_formula_weight 1151.45
_chemical_name_systematic
;
 ?
;
_space_group_crystal_system triclinic
_space_group_IT_number 2
_space_group_name_Hall '-P 1'
_space_group_name_H-M_alt 'P -1'
_symmetry_space_group_name_Hall '-P 1'
_symmetry_space_group_name_H-M 'P -1'
_atom_sites_solution_hydrogens geom
_atom_sites_solution_primary iterative
_audit_creation_date 2014-02-14
_audit_creation_method
;
Olex2 1.2
(compiled 2013.12.10 svn.r2850 for OlexSys, GUI svn.r4736)
;
_cell_angle_alpha 99.684(3)
_cell_angle_beta 90.372(3)
_cell_angle_gamma 106.822(3)
_cell_formula_units_Z 2
_cell_length_a 11.6846(4)
_cell_length_b 12.6788(4)
_cell_length_c 21.6243(8)
_cell_measurement_reflns_used 12807
_cell_measurement_temperature 110.00(14)
_cell_measurement_theta_max 31.9230
_cell_measurement_theta_min 3.5570
_cell_volume 3017.62(19)
_computing_cell_refinement
;
CrysAlisPro, Agilent Technologies,
Version 1.171.37.31 (release 14-01-2014 CrysAlis171 .NET)
(compiled Jan 14 2014,18:38:05)
;
_computing_data_collection
;
CrysAlisPro, Agilent Technologies,
Version 1.171.37.31 (release 14-01-2014 CrysAlis171 .NET)
(compiled Jan 14 2014,18:38:05)
;
_computing_data_reduction
;
CrysAlisPro, Agilent Technologies,
Version 1.171.37.31 (release 14-01-2014 CrysAlis171 .NET)
(compiled Jan 14 2014,18:38:05)
;
_computing_molecular_graphics 'Olex2 (Dolomanov et al., 2009)'
_computing_publication_material 'Olex2 (Dolomanov et al., 2009)'
_computing_structure_refinement 'ShelXL (Sheldrick, 2008)'
_computing_structure_solution
;
Superflip (Palatinus & Chapuis, 2007;Palatinus & van der Lee, 2008;
Palatinus et al., 2012)
;
_diffrn_ambient_environment N~2~
_diffrn_ambient_temperature 110.00(14)
_diffrn_detector 'CCD plate'
_diffrn_detector_area_resol_mean 16.1450
_diffrn_detector_type Eos
_diffrn_measured_fraction_theta_full 0.995
_diffrn_measured_fraction_theta_max 0.884
_diffrn_measurement_device 'four-circle diffractometer'
_diffrn_measurement_device_type 'SuperNova, Single source at offset, Eos'
_diffrn_measurement_method '\w scans'
_diffrn_orient_matrix_UB_11 0.0010906000
_diffrn_orient_matrix_UB_12 0.0158580000
_diffrn_orient_matrix_UB_13 0.0331075000
_diffrn_orient_matrix_UB_21 -0.0387316000
_diffrn_orient_matrix_UB_22 -0.0537650000
_diffrn_orient_matrix_UB_23 0.0020191000
_diffrn_orient_matrix_UB_31 0.0503414000
_diffrn_orient_matrix_UB_32 -0.0196227000
_diffrn_orient_matrix_UB_33 0.0032958000
_diffrn_radiation_monochromator mirror
_diffrn_radiation_probe x-ray
_diffrn_radiation_type MoK\a
_diffrn_radiation_wavelength 0.71073
_diffrn_reflns_av_R_equivalents 0.0273
_diffrn_reflns_av_unetI/netI 0.0486
_diffrn_reflns_Laue_measured_fraction_full 0.995
_diffrn_reflns_Laue_measured_fraction_max 0.884
_diffrn_reflns_limit_h_max 16
_diffrn_reflns_limit_h_min -16
_diffrn_reflns_limit_k_max 18
_diffrn_reflns_limit_k_min -18
_diffrn_reflns_limit_l_max 22
_diffrn_reflns_limit_l_min -31
_diffrn_reflns_number 31962
_diffrn_reflns_point_group_measured_fraction_full 0.995
_diffrn_reflns_point_group_measured_fraction_max 0.884
_diffrn_reflns_theta_full 26.32
_diffrn_reflns_theta_max 32.266
_diffrn_reflns_theta_min 2.838
_diffrn_source 'SuperNova (Mo) X-ray Source'
_exptl_absorpt_coefficient_mu 0.448
_exptl_absorpt_correction_T_max 0.975
_exptl_absorpt_correction_T_min 0.918
_exptl_absorpt_correction_type gaussian
_exptl_absorpt_process_details
;
CrysAlisPro, Agilent Technologies,
Version 1.171.37.31 (release 14-01-2014 CrysAlis171 .NET)
(compiled Jan 14 2014,18:38:05)
Numerical absorption correction based on gaussian integration over
            a multifaceted crystal model
Empirical absorption correction using spherical harmonics,
 implemented in SCALE3 ABSPACK scaling algorithm.
;
_exptl_crystal_colour 'clear greenish yellow'
_exptl_crystal_colour_lustre clear
_exptl_crystal_colour_modifier greenish
_exptl_crystal_colour_primary yellow
_exptl_crystal_density_diffrn 1.267
_exptl_crystal_description plate
_exptl_crystal_F_000 1220
_exptl_crystal_size_max 0.3097
_exptl_crystal_size_mid 0.1891
_exptl_crystal_size_min 0.0587
_refine_diff_density_max 1.543
_refine_diff_density_min -0.633
_refine_diff_density_rms 0.080
_refine_ls_extinction_method none
_refine_ls_goodness_of_fit_ref 1.119
_refine_ls_hydrogen_treatment constr
_refine_ls_matrix_type full
_refine_ls_number_parameters 757
_refine_ls_number_reflns 19003
_refine_ls_number_restraints 1
_refine_ls_restrained_S_all 1.119
_refine_ls_R_factor_all 0.0650
_refine_ls_R_factor_gt 0.0517
_refine_ls_shift/su_max 0.000
_refine_ls_shift/su_mean 0.000
_refine_ls_structure_factor_coef Fsqd
_refine_ls_weighting_details 'w=1/[\s^2^(Fo^2^)+(0.0324P)^2^+3.6043P] where P=(Fo^2^+2Fc^2^)/3'
_refine_ls_weighting_scheme calc
_refine_ls_wR_factor_gt 0.1163
_refine_ls_wR_factor_ref 0.1231
_reflns_Friedel_coverage 0.000
_reflns_number_gt 15850
_reflns_number_total 19003
_reflns_threshold_expression 'I > 2\s(I)'
_cod_data_source_file om5010429_si_002.cif
_cod_data_source_block '[10]0.9[13]0.1BPh4.thf'
_cod_depositor_comments 'Adding full bibliography for 4084912--4084917.cif.'
_cod_database_code 4084917
_shelxl_version_number 2013-4
_chemical_oxdiff_formula 'C67 H88 B1 Cl1 O1 P3 Rh1'
_chemical_oxdiff_usercomment 'Lizzie ejs353'
_shelx_space_group_comment
;
The symmetry employed for this shelxl refinement is uniquely defined
by the following loop, which should always be used as a source of
symmetry information in preference to the above space-group names.
They are only intended as comments.
;
_reflns_odcompleteness_completeness 99.53
_reflns_odcompleteness_iscentric 1
_reflns_odcompleteness_theta 26.32
_olex2_refinement_description
;
1. Restrained distances
 P2-C22 \\sim P2A-C22A
 with sigma of 0.02
2. Uiso/Uaniso restraints and constraints
Uanis(C4) = Uanis(C4A)
Uanis(C5) = Uanis(C5A)
Uanis(C6) = Uanis(C6A)
Uanis(C7) = Uanis(C7A)
Uanis(C8) = Uanis(C8A)
Uanis(C9) = Uanis(C9A)
Uanis(C22) = Uanis(C22A)
Uanis(C37A) = Uanis(C37)
Uanis(C24) = Uanis(C24A)
Uanis(C38) = Uanis(C38A)
Uanis(C39) = Uanis(C39A)
Uanis(C3) = Uanis(C3A)
Uanis(C1A) = Uanis(C2) = Uanis(C2A)
3. Others
 Sof(H23D)=Sof(H23E)=Sof(H23F)=Sof(H25A)=Sof(H28A)=Sof(H31A)=Sof(H34A)=
 Sof(C1A)=Sof(C2A)=Sof(H2A)=Sof(C3A)=Sof(H3AA)=Sof(H3AB)=Sof(C4A)=Sof(C5A)=
 Sof(H5A)=Sof(C6A)=Sof(H6A)=Sof(C7A)=Sof(H7A)=Sof(C8A)=Sof(H8A)=Sof(C9A)=
 Sof(H9A)=Sof(C22A)=Sof(H22A)=Sof(C24A)=Sof(H24D)=Sof(H24E)=Sof(H24F)=Sof(C37A)=
 Sof(H37A)=Sof(C38A)=Sof(H38D)=Sof(H38E)=Sof(H38F)=Sof(C39A)=Sof(H39D)=
 Sof(H39E)=Sof(H39F)=Sof(Cl1A)=Sof(P1A)=Sof(P2A)=Sof(P3A)=Sof(Rh1A)=1-FVAR(1)
 Sof(H23A)=Sof(H23B)=Sof(H23C)=Sof(H25)=Sof(H28)=Sof(H31)=Sof(H34)=Sof(C1)=
 Sof(H1A)=Sof(H1B)=Sof(C2)=Sof(C3)=Sof(H3)=Sof(C4)=Sof(C5)=Sof(H5)=Sof(C6)=
 Sof(H6)=Sof(C7)=Sof(H7)=Sof(C8)=Sof(H8)=Sof(C9)=Sof(H9)=Sof(C22)=Sof(H22)=
 Sof(C24)=Sof(H24A)=Sof(H24B)=Sof(H24C)=Sof(C37)=Sof(H37)=Sof(C38)=Sof(H38A)=
 Sof(H38B)=Sof(H38C)=Sof(C39)=Sof(H39A)=Sof(H39B)=Sof(H39C)=Sof(Cl1)=Sof(P1)=
 Sof(P2)=Sof(P3)=Sof(Rh1)=FVAR(1)
4.a Fitted hexagon refined as free rotating group:
 C4A(C5A,C6A,C7A,C8A,C9A)
;
_olex2_computing_structure_refinement_long 'ShelXL (Sheldrick, 2008)'

loop_
_space_group_symop_operation_xyz
'x, y, z'
'-x, -y, -z'

loop_
_atom_site_label
_atom_site_type_symbol
_atom_site_fract_x
_atom_site_fract_y
_atom_site_fract_z
_atom_site_U_iso_or_equiv
_atom_site_adp_type
_atom_site_occupancy
_atom_site_site_symmetry_order
_atom_site_calc_flag
_atom_site_refinement_flags_posn
_atom_site_refinement_flags_occupancy
_atom_site_disorder_assembly
_atom_site_disorder_group
C10 C -0.03245(18) 0.20977(17) 0.59600(11) 0.0198(4) Uani 1 1 d . . . .
C11 C -0.1240(2) 0.23645(18) 0.62983(11) 0.0229(4) Uani 1 1 d . . . .
H11 H -0.1249 0.2366 0.6728 0.027 Uiso 1 1 calc R . . .
C12 C -0.2141(2) 0.26289(19) 0.59947(12) 0.0243(4) Uani 1 1 d . . . .
H12 H -0.2760 0.2797 0.6220 0.029 Uiso 1 1 calc R . . .
C13 C -0.2120(2) 0.26431(19) 0.53580(12) 0.0259(5) Uani 1 1 d . . . .
H13 H -0.2726 0.2820 0.5155 0.031 Uiso 1 1 calc R . . .
C14 C -0.1203(2) 0.2396(2) 0.50210(11) 0.0276(5) Uani 1 1 d . . . .
H14 H -0.1188 0.2415 0.4593 0.033 Uiso 1 1 calc R . . .
C15 C -0.0301(2) 0.21175(19) 0.53204(11) 0.0249(4) Uani 1 1 d . . . .
H15 H 0.0314 0.1946 0.5093 0.030 Uiso 1 1 calc R . . .
C16 C 0.01987(19) 0.01910(18) 0.63424(11) 0.0223(4) Uani 1 1 d . . . .
C17 C 0.0972(2) -0.03941(18) 0.65022(11) 0.0227(4) Uani 1 1 d . . . .
H17 H 0.1783 -0.0027 0.6591 0.027 Uiso 1 1 calc R . . .
C18 C 0.0523(2) -0.15229(19) 0.65276(11) 0.0255(4) Uani 1 1 d . . . .
H18 H 0.1031 -0.1913 0.6641 0.031 Uiso 1 1 calc R . . .
C19 C -0.0688(2) -0.20732(19) 0.63841(12) 0.0289(5) Uani 1 1 d . . . .
H19 H -0.0988 -0.2829 0.6406 0.035 Uiso 1 1 calc R . . .
C20 C -0.1448(2) -0.1505(2) 0.62102(14) 0.0321(5) Uani 1 1 d . . . .
H20 H -0.2254 -0.1882 0.6107 0.038 Uiso 1 1 calc R . . .
C21 C -0.1010(2) -0.03706(19) 0.61889(13) 0.0285(5) Uani 1 1 d . . . .
H21 H -0.1522 0.0013 0.6073 0.034 Uiso 1 1 calc R . . .
C23 C -0.2914(2) 0.2850(2) 0.78211(14) 0.0344(6) Uani 1 1 d . . . .
H23A H -0.2430 0.3489 0.7664 0.052 Uiso 0.861(2) 1 calc R P A 1
H23B H -0.3321 0.3097 0.8176 0.052 Uiso 0.861(2) 1 calc R P A 1
H23C H -0.3493 0.2382 0.7497 0.052 Uiso 0.861(2) 1 calc R P A 1
H23D H -0.3310 0.2342 0.7450 0.052 Uiso 0.139(2) 1 calc R P A 2
H23E H -0.2452 0.3543 0.7708 0.052 Uiso 0.139(2) 1 calc R P A 2
H23F H -0.3502 0.2989 0.8106 0.052 Uiso 0.139(2) 1 calc R P A 2
C25 C -0.1541(2) 0.3048(2) 0.94183(12) 0.0287(5) Uani 1 1 d . . . .
H25 H -0.0906 0.3602 0.9699 0.034 Uiso 0.861(2) 1 calc R P A 1
H25A H -0.0947 0.3592 0.9725 0.034 Uiso 0.139(2) 1 calc R P A 2
C26 C -0.2614(2) 0.3518(3) 0.94722(13) 0.0346(6) Uani 1 1 d . . . .
H26A H -0.2434 0.4191 0.9297 0.052 Uiso 1 1 calc GR . . .
H26B H -0.2777 0.3683 0.9907 0.052 Uiso 1 1 calc GR . . .
H26C H -0.3304 0.2975 0.9247 0.052 Uiso 1 1 calc GR . . .
C27 C -0.1780(3) 0.1977(3) 0.96960(14) 0.0400(6) Uani 1 1 d . . . .
H27A H -0.2491 0.1434 0.9491 0.060 Uiso 1 1 calc GR . . .
H27B H -0.1887 0.2143 1.0138 0.060 Uiso 1 1 calc GR . . .
H27C H -0.1112 0.1681 0.9633 0.060 Uiso 1 1 calc GR . . .
C28 C -0.0521(2) 0.4442(2) 0.85187(11) 0.0252(4) Uani 1 1 d . . . .
H28 H -0.1277 0.4611 0.8462 0.030 Uiso 0.861(2) 1 calc R P A 1
H28A H -0.1268 0.4626 0.8460 0.030 Uiso 0.139(2) 1 calc R P A 2
C29 C 0.0149(3) 0.4592(2) 0.79237(13) 0.0334(5) Uani 1 1 d . . . .
H29A H 0.0916 0.4472 0.7974 0.050 Uiso 1 1 calc GR . . .
H29B H 0.0259 0.5338 0.7846 0.050 Uiso 1 1 calc GR . . .
H29C H -0.0306 0.4061 0.7575 0.050 Uiso 1 1 calc GR . . .
C30 C 0.0200(3) 0.5293(2) 0.90721(13) 0.0345(6) Uani 1 1 d . . . .
H30A H -0.0277 0.5285 0.9432 0.052 Uiso 1 1 calc GR . . .
H30B H 0.0420 0.6027 0.8964 0.052 Uiso 1 1 calc GR . . .
H30C H 0.0911 0.5102 0.9168 0.052 Uiso 1 1 calc GR . . .
C31 C 0.2628(2) 0.0532(2) 0.80316(13) 0.0326(5) Uani 1 1 d . . . .
H31 H 0.2237 0.0643 0.7656 0.039 Uiso 0.861(2) 1 calc R P A 1
H31A H 0.2229 0.0680 0.7670 0.039 Uiso 0.139(2) 1 calc R P A 2
C32 C 0.3886(3) 0.0525(3) 0.78506(15) 0.0429(7) Uani 1 1 d . . . .
H32A H 0.4283 0.1209 0.7707 0.064 Uiso 1 1 calc GR . . .
H32B H 0.3835 -0.0099 0.7521 0.064 Uiso 1 1 calc GR . . .
H32C H 0.4333 0.0462 0.8210 0.064 Uiso 1 1 calc GR . . .
C33 C 0.1934(3) -0.0646(2) 0.81367(15) 0.0434(7) Uani 1 1 d . . . .
H33A H 0.2368 -0.0865 0.8446 0.065 Uiso 1 1 calc GR . . .
H33B H 0.1841 -0.1166 0.7749 0.065 Uiso 1 1 calc GR . . .
H33C H 0.1160 -0.0644 0.8281 0.065 Uiso 1 1 calc GR . . .
C34 C 0.3928(2) 0.2799(2) 0.86483(14) 0.0313(5) Uani 1 1 d . . . .
H34 H 0.4575 0.2448 0.8603 0.038 Uiso 0.861(2) 1 calc R P A 1
H34A H 0.4540 0.2406 0.8605 0.038 Uiso 0.139(2) 1 calc R P A 2
C35 C 0.3873(3) 0.3307(2) 0.80626(15) 0.0386(6) Uani 1 1 d . . . .
H35A H 0.3706 0.2726 0.7698 0.058 Uiso 1 1 calc GR . . .
H35B H 0.4628 0.3849 0.8029 0.058 Uiso 1 1 calc GR . . .
H35C H 0.3251 0.3665 0.8092 0.058 Uiso 1 1 calc GR . . .
C36 C 0.4261(3) 0.3709(2) 0.92315(16) 0.0405(7) Uani 1 1 d . . . .
H36A H 0.3629 0.4051 0.9302 0.061 Uiso 1 1 calc GR . . .
H36B H 0.4988 0.4266 0.9172 0.061 Uiso 1 1 calc GR . . .
H36C H 0.4376 0.3384 0.9589 0.061 Uiso 1 1 calc GR . . .
C1 C -0.0015(2) 0.0907(2) 0.78495(12) 0.0200(5) Uani 0.861(2) 1 d . P A 1
H1A H 0.0315 0.0280 0.7791 0.024 Uiso 0.861(2) 1 calc R P A 1
H1B H -0.0878 0.0696 0.7777 0.024 Uiso 0.861(2) 1 calc R P A 1
C2 C 0.0658(2) 0.1892(2) 0.76555(13) 0.0169(5) Uani 0.861(2) 1 d . P A 1
C3 C 0.1048(2) 0.2384(2) 0.71661(13) 0.0176(5) Uani 0.861(2) 1 d . P A 1
H3 H 0.1491 0.3136 0.7243 0.021 Uiso 0.861(2) 1 calc R P A 1
C4 C 0.2124(2) 0.1939(2) 0.59727(12) 0.0175(5) Uani 0.861(2) 1 d . P A 1
C5 C 0.2259(3) 0.1156(3) 0.54715(14) 0.0231(6) Uani 0.861(2) 1 d . P A 1
H5 H 0.1644 0.0496 0.5344 0.028 Uiso 0.861(2) 1 calc R P A 1
C6 C 0.3314(3) 0.1355(3) 0.51589(15) 0.0279(6) Uani 0.861(2) 1 d . P A 1
H6 H 0.3408 0.0831 0.4822 0.033 Uiso 0.861(2) 1 calc R P A 1
C7 C 0.4224(3) 0.2340(3) 0.53530(16) 0.0311(7) Uani 0.861(2) 1 d . P A 1
H7 H 0.4937 0.2468 0.5150 0.037 Uiso 0.861(2) 1 calc R P A 1
C8 C 0.4087(3) 0.3130(3) 0.58412(17) 0.0355(7) Uani 0.861(2) 1 d . P A 1
H8 H 0.4699 0.3795 0.5961 0.043 Uiso 0.861(2) 1 calc R P A 1
C9 C 0.3037(3) 0.2940(3) 0.61547(15) 0.0276(6) Uani 0.861(2) 1 d . P A 1
H9 H 0.2942 0.3476 0.6485 0.033 Uiso 0.861(2) 1 calc R P A 1
C22 C -0.2120(5) 0.2188(5) 0.80217(17) 0.0226(7) Uani 0.861(2) 1 d . P A 1
H22 H -0.1729 0.1958 0.7645 0.027 Uiso 0.861(2) 1 calc R P A 1
C24 C -0.2887(6) 0.1117(6) 0.82086(19) 0.0301(9) Uani 0.861(2) 1 d . P A 1
H24A H -0.2380 0.0711 0.8341 0.045 Uiso 0.861(2) 1 calc GR P A 1
H24B H -0.3402 0.0665 0.7855 0.045 Uiso 0.861(2) 1 calc GR P A 1
H24C H -0.3364 0.1296 0.8548 0.045 Uiso 0.861(2) 1 calc GR P A 1
C37 C 0.2656(4) 0.1225(3) 0.94257(15) 0.0253(7) Uani 0.861(2) 1 d . P A 1
H37 H 0.2771 0.1906 0.9740 0.030 Uiso 0.861(2) 1 calc R P A 1
C38 C 0.3757(5) 0.0845(4) 0.95227(16) 0.0327(8) Uani 0.861(2) 1 d . P A 1
H38A H 0.3664 0.0133 0.9259 0.049 Uiso 0.861(2) 1 calc GR P A 1
H38B H 0.3845 0.0777 0.9955 0.049 Uiso 0.861(2) 1 calc GR P A 1
H38C H 0.4455 0.1386 0.9416 0.049 Uiso 0.861(2) 1 calc GR P A 1
C39 C 0.1510(4) 0.0410(4) 0.95890(16) 0.0346(8) Uani 0.861(2) 1 d . P A 1
H39A H 0.0843 0.0679 0.9515 0.052 Uiso 0.861(2) 1 calc GR P A 1
H39B H 0.1569 0.0348 1.0024 0.052 Uiso 0.861(2) 1 calc GR P A 1
H39C H 0.1395 -0.0312 0.9331 0.052 Uiso 0.861(2) 1 calc GR P A 1
Cl1 Cl 0.13448(7) 0.32783(7) 0.95983(5) 0.0313(2) Uani 0.861(2) 1 d . P A 1
P1 P 0.07629(12) 0.16730(11) 0.63777(5) 0.01491(19) Uani 0.861(2) 1 d . P A 1
P2 P -0.08951(17) 0.29559(14) 0.86282(7) 0.0168(2) Uani 0.861(2) 1 d . P A 1
P3 P 0.25097(9) 0.16606(9) 0.86625(5) 0.01710(18) Uani 0.861(2) 1 d . P A 1
Rh1 Rh 0.07694(2) 0.22474(3) 0.85783(3) 0.01722(10) Uani 0.861(2) 1 d . P A 1
C1A C 0.0596(13) 0.1970(13) 0.7977(8) 0.0169(5) Uani 0.139(2) 1 d . P A 2
C2A C 0.0454(16) 0.1696(16) 0.7439(8) 0.0169(5) Uani 0.139(2) 1 d . P A 2
H2A H -0.0201 0.1081 0.7290 0.020 Uiso 0.139(2) 1 calc R P A 2
C3A C 0.1200(17) 0.2215(16) 0.6964(9) 0.0176(5) Uani 0.139(2) 1 d . P A 2
H3AA H 0.2023 0.2255 0.7068 0.021 Uiso 0.139(2) 1 calc R P A 2
H3AB H 0.1166 0.2978 0.7004 0.021 Uiso 0.139(2) 1 calc R P A 2
C4A C 0.2154(11) 0.1828(13) 0.5759(6) 0.0175(5) Uani 0.139(2) 1 d . P A 2
C5A C 0.2352(15) 0.0997(12) 0.5303(7) 0.0231(6) Uani 0.139(2) 1 d G P A 2
H5A H 0.1760 0.0316 0.5190 0.028 Uiso 0.139(2) 1 calc R P A 2
C6A C 0.3436(18) 0.1183(16) 0.5016(8) 0.0279(6) Uani 0.139(2) 1 d G P A 2
H6A H 0.3569 0.0626 0.4711 0.033 Uiso 0.139(2) 1 calc R P A 2
C7A C 0.4322(13) 0.2200(19) 0.5185(9) 0.0311(7) Uani 0.139(2) 1 d G P A 2
H7A H 0.5047 0.2325 0.4992 0.037 Uiso 0.139(2) 1 calc R P A 2
C8A C 0.4123(14) 0.3032(15) 0.5641(9) 0.0355(7) Uani 0.139(2) 1 d G P A 2
H8A H 0.4716 0.3712 0.5754 0.043 Uiso 0.139(2) 1 calc R P A 2
C9A C 0.3039(15) 0.2845(12) 0.5928(7) 0.0276(6) Uani 0.139(2) 1 d G P A 2
H9A H 0.2907 0.3402 0.6233 0.033 Uiso 0.139(2) 1 calc R P A 2
C22A C -0.204(3) 0.231(4) 0.8155(15) 0.0226(7) Uani 0.139(2) 1 d . P A 2
H22A H -0.1567 0.2081 0.7813 0.027 Uiso 0.139(2) 1 calc R P A 2
C24A C -0.287(5) 0.107(4) 0.8344(18) 0.0301(9) Uani 0.139(2) 1 d . P A 2
H24D H -0.2388 0.0805 0.8606 0.045 Uiso 0.139(2) 1 calc GR P A 2
H24E H -0.3144 0.0526 0.7967 0.045 Uiso 0.139(2) 1 calc GR P A 2
H24F H -0.3549 0.1179 0.8565 0.045 Uiso 0.139(2) 1 calc GR P A 2
C37A C 0.268(3) 0.143(2) 0.9591(12) 0.0253(7) Uani 0.139(2) 1 d . P A 2
H37A H 0.2882 0.2117 0.9911 0.030 Uiso 0.139(2) 1 calc R P A 2
C38A C 0.369(4) 0.079(3) 0.9693(13) 0.0327(8) Uani 0.139(2) 1 d . P A 2
H38D H 0.3445 0.0049 0.9442 0.049 Uiso 0.139(2) 1 calc GR P A 2
H38E H 0.3757 0.0729 1.0128 0.049 Uiso 0.139(2) 1 calc GR P A 2
H38F H 0.4451 0.1202 0.9568 0.049 Uiso 0.139(2) 1 calc GR P A 2
C39A C 0.149(3) 0.059(3) 0.9792(12) 0.0346(8) Uani 0.139(2) 1 d . P A 2
H39D H 0.0841 0.0915 0.9789 0.052 Uiso 0.139(2) 1 calc GR P A 2
H39E H 0.1619 0.0456 1.0207 0.052 Uiso 0.139(2) 1 calc GR P A 2
H39F H 0.1286 -0.0106 0.9501 0.052 Uiso 0.139(2) 1 calc GR P A 2
Cl1A Cl 0.1321(7) 0.3406(7) 0.9898(4) 0.064(2) Uani 0.139(2) 1 d . P A 2
P1A P 0.0856(9) 0.1571(8) 0.6167(4) 0.0260(16) Uani 0.139(2) 1 d . P A 2
P2A P -0.0901(14) 0.3157(11) 0.8777(5) 0.031(2) Uani 0.139(2) 1 d . P A 2
P3A P 0.2489(8) 0.1822(7) 0.8880(4) 0.0341(18) Uani 0.139(2) 1 d . P A 2
Rh1A Rh 0.08222(18) 0.2493(3) 0.8841(2) 0.0310(6) Uani 0.139(2) 1 d . P A 2
B1 B 0.5778(2) 0.31402(19) 0.31617(11) 0.0174(4) Uani 1 1 d . . . .
C40 C 0.57972(19) 0.29505(18) 0.23958(10) 0.0202(4) Uani 1 1 d . . . .
C41 C 0.5261(2) 0.1931(2) 0.19965(11) 0.0250(4) Uani 1 1 d . . . .
H41 H 0.4876 0.1313 0.2175 0.030 Uiso 1 1 calc R . . .
C42 C 0.5275(3) 0.1798(2) 0.13442(12) 0.0322(5) Uani 1 1 d . . . .
H42 H 0.4900 0.1104 0.1098 0.039 Uiso 1 1 calc R . . .
C43 C 0.5845(3) 0.2694(3) 0.10628(12) 0.0355(6) Uani 1 1 d . . . .
H43 H 0.5866 0.2610 0.0628 0.043 Uiso 1 1 calc R . . .
C44 C 0.6386(2) 0.3721(2) 0.14393(12) 0.0338(6) Uani 1 1 d . . . .
H44 H 0.6770 0.4334 0.1257 0.041 Uiso 1 1 calc R . . .
C45 C 0.6358(2) 0.3837(2) 0.20851(12) 0.0283(5) Uani 1 1 d . . . .
H45 H 0.6728 0.4536 0.2326 0.034 Uiso 1 1 calc R . . .
C46 C 0.71139(18) 0.38838(17) 0.34827(10) 0.0176(4) Uani 1 1 d . . . .
C47 C 0.8164(2) 0.38113(18) 0.31926(11) 0.0219(4) Uani 1 1 d . . . .
H47 H 0.8101 0.3409 0.2786 0.026 Uiso 1 1 calc R . . .
C48 C 0.9302(2) 0.43187(19) 0.34892(12) 0.0240(4) Uani 1 1 d . . . .
H48 H 0.9975 0.4251 0.3278 0.029 Uiso 1 1 calc R . . .
C49 C 0.9437(2) 0.49194(19) 0.40926(12) 0.0255(5) Uani 1 1 d . . . .
H49 H 1.0193 0.5247 0.4295 0.031 Uiso 1 1 calc R . . .
C50 C 0.8422(2) 0.5023(2) 0.43891(12) 0.0267(5) Uani 1 1 d . . . .
H50 H 0.8494 0.5432 0.4794 0.032 Uiso 1 1 calc R . . .
C51 C 0.7294(2) 0.45219(19) 0.40880(11) 0.0236(4) Uani 1 1 d . . . .
H51 H 0.6629 0.4615 0.4299 0.028 Uiso 1 1 calc R . . .
C52 C 0.54366(18) 0.19361(17) 0.34139(10) 0.0172(4) Uani 1 1 d . . . .
C53 C 0.6240(2) 0.16104(18) 0.37652(11) 0.0222(4) Uani 1 1 d . . . .
H53 H 0.7006 0.2100 0.3866 0.027 Uiso 1 1 calc R . . .
C54 C 0.5947(2) 0.0588(2) 0.39717(12) 0.0285(5) Uani 1 1 d . . . .
H54 H 0.6512 0.0412 0.4208 0.034 Uiso 1 1 calc R . . .
C55 C 0.4817(2) -0.0169(2) 0.38264(12) 0.0282(5) Uani 1 1 d . . . .
H55 H 0.4618 -0.0858 0.3959 0.034 Uiso 1 1 calc R . . .
C56 C 0.3993(2) 0.01217(19) 0.34808(11) 0.0255(4) Uani 1 1 d . . . .
H56 H 0.3233 -0.0378 0.3376 0.031 Uiso 1 1 calc R . . .
C57 C 0.42916(19) 0.11559(18) 0.32885(10) 0.0212(4) Uani 1 1 d . . . .
H57 H 0.3711 0.1339 0.3068 0.025 Uiso 1 1 calc R . . .
C58 C 0.47578(18) 0.37594(17) 0.34025(10) 0.0183(4) Uani 1 1 d . . . .
C59 C 0.43491(19) 0.37357(17) 0.40093(11) 0.0201(4) Uani 1 1 d . . . .
H59 H 0.4667 0.3364 0.4270 0.024 Uiso 1 1 calc R . . .
C60 C 0.3493(2) 0.42401(18) 0.42397(12) 0.0257(5) Uani 1 1 d . . . .
H60 H 0.3260 0.4212 0.4648 0.031 Uiso 1 1 calc R . . .
C61 C 0.2988(2) 0.4783(2) 0.38626(14) 0.0306(5) Uani 1 1 d . . . .
H61 H 0.2409 0.5118 0.4012 0.037 Uiso 1 1 calc R . . .
C62 C 0.3356(3) 0.4820(2) 0.32618(14) 0.0353(6) Uani 1 1 d . . . .
H62 H 0.3020 0.5181 0.3003 0.042 Uiso 1 1 calc R . . .
C63 C 0.4228(2) 0.4321(2) 0.30351(12) 0.0292(5) Uani 1 1 d . . . .
H63 H 0.4463 0.4363 0.2628 0.035 Uiso 1 1 calc R . . .
C64 C 0.2847(4) 0.3534(4) 0.1282(2) 0.0696(11) Uani 1 1 d . . . .
H64A H 0.3680 0.3742 0.1432 0.084 Uiso 1 1 calc R . . .
H64B H 0.2798 0.3851 0.0908 0.084 Uiso 1 1 calc R . . .
C65 C 0.2339(4) 0.2315(4) 0.1146(2) 0.0758(13) Uani 1 1 d . . . .
H65A H 0.2948 0.1956 0.1014 0.091 Uiso 1 1 calc R . . .
H65B H 0.1699 0.2089 0.0819 0.091 Uiso 1 1 calc R . . .
C66 C 0.1871(4) 0.2030(4) 0.1761(3) 0.0811(15) Uani 1 1 d . . . .
H66A H 0.2504 0.2001 0.2044 0.097 Uiso 1 1 calc R . . .
H66B H 0.1239 0.1323 0.1701 0.097 Uiso 1 1 calc R . . .
C67 C 0.1398(4) 0.3009(4) 0.1993(2) 0.0761(13) Uani 1 1 d . . . .
H67A H 0.0575 0.2851 0.1837 0.091 Uiso 1 1 calc R . . .
H67B H 0.1433 0.3166 0.2448 0.091 Uiso 1 1 calc R . . .
O1 O 0.2150(3) 0.3926(2) 0.17553(14) 0.0708(8) Uani 1 1 d . . . .

loop_
_atom_site_aniso_label
_atom_site_aniso_U_11
_atom_site_aniso_U_22
_atom_site_aniso_U_33
_atom_site_aniso_U_23
_atom_site_aniso_U_13
_atom_site_aniso_U_12
C10 0.0161(9) 0.0144(9) 0.0284(11) 0.0059(8) -0.0028(8) 0.0024(7)
C11 0.0218(10) 0.0232(10) 0.0253(11) 0.0100(8) 0.0031(8) 0.0061(8)
C12 0.0179(10) 0.0225(10) 0.0341(12) 0.0072(9) 0.0032(9) 0.0072(8)
C13 0.0201(10) 0.0250(11) 0.0328(12) 0.0031(9) -0.0064(9) 0.0084(8)
C14 0.0282(12) 0.0330(12) 0.0223(11) 0.0015(9) -0.0050(9) 0.0123(10)
C15 0.0219(10) 0.0246(11) 0.0285(11) 0.0016(9) -0.0007(9) 0.0094(8)
C16 0.0173(9) 0.0181(10) 0.0309(11) 0.0075(8) -0.0019(8) 0.0025(7)
C17 0.0195(10) 0.0203(10) 0.0278(11) 0.0046(8) -0.0027(8) 0.0052(8)
C18 0.0303(12) 0.0202(10) 0.0275(11) 0.0060(8) 0.0003(9) 0.0088(9)
C19 0.0302(12) 0.0162(10) 0.0383(13) 0.0074(9) 0.0062(10) 0.0023(9)
C20 0.0200(11) 0.0225(11) 0.0489(16) 0.0062(10) 0.0000(10) -0.0011(8)
C21 0.0168(10) 0.0215(11) 0.0462(15) 0.0093(10) -0.0020(10) 0.0022(8)
C23 0.0229(12) 0.0413(15) 0.0415(15) 0.0095(11) -0.0055(10) 0.0125(10)
C25 0.0219(11) 0.0395(14) 0.0276(12) 0.0136(10) 0.0038(9) 0.0090(10)
C26 0.0237(12) 0.0502(16) 0.0333(13) 0.0126(12) 0.0081(10) 0.0132(11)
C27 0.0393(15) 0.0520(17) 0.0336(14) 0.0235(13) 0.0085(12) 0.0121(13)
C28 0.0238(11) 0.0274(11) 0.0269(11) 0.0087(9) 0.0041(9) 0.0090(9)
C29 0.0395(14) 0.0281(12) 0.0320(13) 0.0089(10) 0.0100(11) 0.0067(10)
C30 0.0359(14) 0.0326(13) 0.0334(13) 0.0046(10) 0.0038(11) 0.0083(11)
C31 0.0307(13) 0.0320(13) 0.0363(14) 0.0070(10) -0.0045(11) 0.0107(10)
C32 0.0395(16) 0.0497(17) 0.0454(17) 0.0002(13) -0.0023(13) 0.0270(14)
C33 0.0507(18) 0.0344(15) 0.0435(16) 0.0058(12) -0.0130(14) 0.0108(13)
C34 0.0175(10) 0.0323(13) 0.0456(15) 0.0108(11) 0.0006(10) 0.0073(9)
C35 0.0290(13) 0.0376(15) 0.0508(17) 0.0195(13) 0.0045(12) 0.0057(11)
C36 0.0275(13) 0.0342(14) 0.0566(19) 0.0075(13) -0.0048(12) 0.0047(11)
C1 0.0186(11) 0.0226(12) 0.0201(11) 0.0061(9) 0.0008(9) 0.0068(9)
C2 0.0146(11) 0.0256(12) 0.0108(13) 0.0001(10) -0.0035(10) 0.0082(9)
C3 0.0158(11) 0.0177(12) 0.0171(13) -0.0004(10) -0.0006(10) 0.0033(8)
C4 0.0140(9) 0.0204(11) 0.0190(13) 0.0070(10) -0.0006(10) 0.0043(8)
C5 0.0215(11) 0.0254(13) 0.0232(15) 0.0035(11) 0.0023(11) 0.0084(10)
C6 0.0288(14) 0.0393(17) 0.0242(16) 0.0103(12) 0.0071(12) 0.0208(12)
C7 0.0198(12) 0.0496(19) 0.0335(19) 0.0259(17) 0.0102(12) 0.0144(11)
C8 0.0219(12) 0.0386(16) 0.041(2) 0.0130(15) 0.0068(14) -0.0023(11)
C9 0.0241(12) 0.0243(12) 0.0299(16) 0.0054(12) 0.0045(13) -0.0002(9)
C22 0.0185(13) 0.0282(18) 0.021(2) 0.0066(16) -0.0003(14) 0.0055(12)
C24 0.0306(13) 0.0314(15) 0.026(3) 0.010(2) 0.005(2) 0.0028(11)
C37 0.0289(12) 0.0271(18) 0.0215(18) 0.0024(12) -0.0012(15) 0.0117(13)
C38 0.0374(16) 0.0406(16) 0.026(2) 0.0105(18) -0.0071(19) 0.0183(13)
C39 0.0382(15) 0.040(2) 0.0289(19) 0.0161(17) 0.0066(18) 0.0117(14)
Cl1 0.0276(3) 0.0487(4) 0.0208(4) -0.0051(3) -0.0051(3) 0.0230(3)
P1 0.0114(3) 0.0146(4) 0.0178(5) 0.0041(4) 0.0001(4) 0.0019(2)
P2 0.0134(4) 0.0220(6) 0.0180(6) 0.0075(5) 0.0033(4) 0.0074(4)
P3 0.0146(3) 0.0208(4) 0.0180(5) 0.0047(4) 0.0003(4) 0.0077(3)
Rh1 0.01399(9) 0.02335(13) 0.0161(2) 0.00486(12) 0.00067(9) 0.00749(8)
C1A 0.0146(11) 0.0256(12) 0.0108(13) 0.0001(10) -0.0035(10) 0.0082(9)
C2A 0.0146(11) 0.0256(12) 0.0108(13) 0.0001(10) -0.0035(10) 0.0082(9)
C3A 0.0158(11) 0.0177(12) 0.0171(13) -0.0004(10) -0.0006(10) 0.0033(8)
C4A 0.0140(9) 0.0204(11) 0.0190(13) 0.0070(10) -0.0006(10) 0.0043(8)
C5A 0.0215(11) 0.0254(13) 0.0232(15) 0.0035(11) 0.0023(11) 0.0084(10)
C6A 0.0288(14) 0.0393(17) 0.0242(16) 0.0103(12) 0.0071(12) 0.0208(12)
C7A 0.0198(12) 0.0496(19) 0.0335(19) 0.0259(17) 0.0102(12) 0.0144(11)
C8A 0.0219(12) 0.0386(16) 0.041(2) 0.0130(15) 0.0068(14) -0.0023(11)
C9A 0.0241(12) 0.0243(12) 0.0299(16) 0.0054(12) 0.0045(13) -0.0002(9)
C22A 0.0185(13) 0.0282(18) 0.021(2) 0.0066(16) -0.0003(14) 0.0055(12)
C24A 0.0306(13) 0.0314(15) 0.026(3) 0.010(2) 0.005(2) 0.0028(11)
C37A 0.0289(12) 0.0271(18) 0.0215(18) 0.0024(12) -0.0012(15) 0.0117(13)
C38A 0.0374(16) 0.0406(16) 0.026(2) 0.0105(18) -0.0071(19) 0.0183(13)
C39A 0.0382(15) 0.040(2) 0.0289(19) 0.0161(17) 0.0066(18) 0.0117(14)
Cl1A 0.066(4) 0.111(6) 0.025(3) -0.015(3) -0.011(3) 0.059(4)
P1A 0.026(3) 0.023(3) 0.030(4) 0.010(3) 0.000(3) 0.005(2)
P2A 0.021(3) 0.038(5) 0.032(6) -0.004(3) 0.006(4) 0.013(3)
P3A 0.036(3) 0.041(4) 0.021(4) -0.011(3) 0.003(3) 0.015(2)
Rh1A 0.0273(8) 0.0490(11) 0.0202(14) 0.0036(11) 0.0020(8) 0.0180(7)
B1 0.0152(10) 0.0185(10) 0.0187(10) 0.0051(8) 0.0012(8) 0.0043(8)
C40 0.0181(9) 0.0246(10) 0.0207(10) 0.0072(8) 0.0016(8) 0.0086(8)
C41 0.0292(11) 0.0258(11) 0.0212(10) 0.0052(8) 0.0016(9) 0.0095(9)
C42 0.0412(14) 0.0345(13) 0.0210(11) 0.0009(9) 0.0002(10) 0.0139(11)
C43 0.0406(15) 0.0512(17) 0.0186(11) 0.0101(10) 0.0066(10) 0.0173(12)
C44 0.0336(13) 0.0427(15) 0.0275(12) 0.0172(11) 0.0055(10) 0.0091(11)
C45 0.0291(12) 0.0305(12) 0.0253(11) 0.0108(9) 0.0020(9) 0.0056(9)
C46 0.0173(9) 0.0151(9) 0.0216(9) 0.0063(7) 0.0015(7) 0.0047(7)
C47 0.0209(10) 0.0226(10) 0.0234(10) 0.0067(8) 0.0040(8) 0.0064(8)
C48 0.0166(9) 0.0252(11) 0.0324(12) 0.0106(9) 0.0058(8) 0.0064(8)
C49 0.0161(10) 0.0229(11) 0.0357(12) 0.0068(9) -0.0023(9) 0.0020(8)
C50 0.0210(10) 0.0258(11) 0.0283(11) -0.0015(9) -0.0027(9) 0.0030(8)
C51 0.0176(10) 0.0244(11) 0.0258(11) -0.0004(8) 0.0005(8) 0.0044(8)
C52 0.0176(9) 0.0174(9) 0.0176(9) 0.0037(7) 0.0023(7) 0.0065(7)
C53 0.0188(10) 0.0202(10) 0.0279(11) 0.0072(8) -0.0026(8) 0.0047(8)
C54 0.0285(12) 0.0264(11) 0.0351(13) 0.0133(10) -0.0004(10) 0.0106(9)
C55 0.0318(12) 0.0197(10) 0.0346(13) 0.0103(9) 0.0047(10) 0.0067(9)
C56 0.0234(11) 0.0205(10) 0.0291(11) 0.0043(8) 0.0020(9) 0.0013(8)
C57 0.0182(9) 0.0215(10) 0.0233(10) 0.0040(8) -0.0005(8) 0.0050(8)
C58 0.0158(9) 0.0166(9) 0.0212(9) 0.0030(7) -0.0012(7) 0.0030(7)
C59 0.0158(9) 0.0188(9) 0.0258(10) 0.0053(8) 0.0028(8) 0.0042(7)
C60 0.0188(10) 0.0197(10) 0.0344(12) 0.0006(9) 0.0073(9) 0.0016(8)
C61 0.0181(10) 0.0233(11) 0.0485(15) -0.0032(10) 0.0009(10) 0.0087(8)
C62 0.0357(14) 0.0334(13) 0.0438(15) 0.0061(11) -0.0059(12) 0.0216(11)
C63 0.0335(13) 0.0334(13) 0.0264(11) 0.0073(9) -0.0005(10) 0.0178(10)
C64 0.080(3) 0.079(3) 0.052(2) 0.017(2) -0.004(2) 0.024(2)
C65 0.073(3) 0.074(3) 0.087(3) 0.006(2) 0.007(3) 0.037(2)
C66 0.068(3) 0.061(3) 0.125(4) 0.043(3) 0.013(3) 0.022(2)
C67 0.064(3) 0.083(3) 0.082(3) 0.009(3) 0.017(2) 0.026(2)
O1 0.092(2) 0.0646(18) 0.0689(19) 0.0094(14) -0.0097(16) 0.0447(17)

loop_
_atom_type_symbol
_atom_type_description
_atom_type_scat_dispersion_real
_atom_type_scat_dispersion_imag
_atom_type_scat_source
C C 0.0033 0.0016 'International Tables Vol C Tables 4.2.6.8 and 6.1.1.4'
H H 0.0000 0.0000 'International Tables Vol C Tables 4.2.6.8 and 6.1.1.4'
B B 0.0013 0.0007 'International Tables Vol C Tables 4.2.6.8 and 6.1.1.4'
Cl Cl 0.1484 0.1585 'International Tables Vol C Tables 4.2.6.8 and 6.1.1.4'
O O 0.0106 0.0060 'International Tables Vol C Tables 4.2.6.8 and 6.1.1.4'
P P 0.1023 0.0942 'International Tables Vol C Tables 4.2.6.8 and 6.1.1.4'
Rh Rh -1.1178 0.9187 'International Tables Vol C Tables 4.2.6.8 and 6.1.1.4'

loop_
_exptl_crystal_face_index_h
_exptl_crystal_face_index_k
_exptl_crystal_face_index_l
_exptl_crystal_face_perp_dist
_exptl_oxdiff_crystal_face_indexfrac_h
_exptl_oxdiff_crystal_face_indexfrac_k
_exptl_oxdiff_crystal_face_indexfrac_l
_exptl_oxdiff_crystal_face_x
_exptl_oxdiff_crystal_face_y
_exptl_oxdiff_crystal_face_z
0 0 2 0.0117 -0.0004 -0.0003 1.9926 0.0660 0.0041 0.0066
-2 0 0 0.0742 -1.9958 -0.0012 -0.0021 -0.0023 0.0774 -0.1005
2 0 0 0.1352 1.9958 0.0012 0.0021 0.0023 -0.0774 0.1005
-1 2 -1 0.0956 -0.9973 1.9954 -0.9979 -0.0025 -0.0707 -0.0926
0 1 -1 0.1069 0.0004 0.9980 -0.9966 -0.0172 -0.0557 -0.0228
0 0 -3 0.0470 0.0006 0.0004 -2.9889 -0.0989 -0.0061 -0.0098
1 -1 0 0.0778 0.9977 -0.9973 0.0013 -0.0147 0.0150 0.0698
0 -1 1 0.1383 -0.0004 -0.9980 0.9966 0.0172 0.0557 0.0228

loop_
_geom_angle_atom_site_label_1
_geom_angle_atom_site_label_2
_geom_angle_atom_site_label_3
_geom_angle
C11 C10 P1 117.45(17)
C11 C10 P1A 132.2(3)
C15 C10 C11 119.9(2)
C15 C10 P1 122.57(17)
C15 C10 P1A 107.6(3)
C10 C11 H11 120.0
C12 C11 C10 120.0(2)
C12 C11 H11 120.0
C11 C12 H12 120.0
C13 C12 C11 120.0(2)
C13 C12 H12 120.0
C12 C13 H13 119.9
C14 C13 C12 120.3(2)
C14 C13 H13 119.9
C13 C14 H14 119.9
C13 C14 C15 120.1(2)
C15 C14 H14 119.9
C10 C15 C14 119.6(2)
C10 C15 H15 120.2
C14 C15 H15 120.2
C17 C16 P1 119.25(17)
C17 C16 P1A 117.9(4)
C21 C16 C17 120.0(2)
C21 C16 P1 120.69(17)
C21 C16 P1A 120.6(4)
C16 C17 H17 120.2
C18 C17 C16 119.7(2)
C18 C17 H17 120.2
C17 C18 H18 120.0
C17 C18 C19 120.0(2)
C19 C18 H18 120.0
C18 C19 H19 119.8
C20 C19 C18 120.5(2)
C20 C19 H19 119.8
C19 C20 H20 120.0
C19 C20 C21 120.0(2)
C21 C20 H20 120.0
C16 C21 H21 120.1
C20 C21 C16 119.8(2)
C20 C21 H21 120.1
H23A C23 H23B 109.5
H23A C23 H23C 109.5
H23B C23 H23C 109.5
H23D C23 H23E 109.5
H23D C23 H23F 109.5
H23E C23 H23F 109.5
C22 C23 H23A 109.5
C22 C23 H23B 109.5
C22 C23 H23C 109.5
C22A C23 H23D 109.5
C22A C23 H23E 109.5
C22A C23 H23F 109.5
C26 C25 H25 104.8
C26 C25 H25A 102.5
C26 C25 P2 115.32(18)
C26 C25 P2A 113.5(6)
C27 C25 H25 104.8
C27 C25 H25A 102.5
C27 C25 C26 111.6(2)
C27 C25 P2 114.3(2)
C27 C25 P2A 121.3(5)
P2 C25 H25 104.8
P2A C25 H25A 102.5
C25 C26 H26A 109.5
C25 C26 H26B 109.5
C25 C26 H26C 109.5
H26A C26 H26B 109.5
H26A C26 H26C 109.5
H26B C26 H26C 109.5
C25 C27 H27A 109.5
C25 C27 H27B 109.5
C25 C27 H27C 109.5
H27A C27 H27B 109.5
H27A C27 H27C 109.5
H27B C27 H27C 109.5
C29 C28 H28 107.5
C29 C28 H28A 106.9
C29 C28 C30 109.4(2)
C29 C28 P2 110.14(17)
C29 C28 P2A 120.8(4)
C30 C28 H28 107.5
C30 C28 H28A 106.9
C30 C28 P2 114.60(18)
C30 C28 P2A 105.2(4)
P2 C28 H28 107.5
P2A C28 H28A 106.9
C28 C29 H29A 109.5
C28 C29 H29B 109.5
C28 C29 H29C 109.5
H29A C29 H29B 109.5
H29A C29 H29C 109.5
H29B C29 H29C 109.5
C28 C30 H30A 109.5
C28 C30 H30B 109.5
C28 C30 H30C 109.5
H30A C30 H30B 109.5
H30A C30 H30C 109.5
H30B C30 H30C 109.5
C32 C31 H31 105.5
C32 C31 H31A 107.2
C32 C31 C33 108.3(2)
C32 C31 P3 117.0(2)
C32 C31 P3A 116.9(3)
C33 C31 H31 105.5
C33 C31 H31A 107.2
C33 C31 P3 113.9(2)
C33 C31 P3A 109.5(3)
P3 C31 H31 105.5
P3A C31 H31A 107.2
C31 C32 H32A 109.5
C31 C32 H32B 109.5
C31 C32 H32C 109.5
H32A C32 H32B 109.5
H32A C32 H32C 109.5
H32B C32 H32C 109.5
C31 C33 H33A 109.5
C31 C33 H33B 109.5
C31 C33 H33C 109.5
H33A C33 H33B 109.5
H33A C33 H33C 109.5
H33B C33 H33C 109.5
C35 C34 H34 107.1
C35 C34 H34A 108.7
C35 C34 P3 108.61(18)
C35 C34 P3A 118.1(3)
C36 C34 H34 107.1
C36 C34 H34A 108.7
C36 C34 C35 110.6(2)
C36 C34 P3 116.0(2)
C36 C34 P3A 101.4(3)
P3 C34 H34 107.1
P3A C34 H34A 108.7
C34 C35 H35A 109.5
C34 C35 H35B 109.5
C34 C35 H35C 109.5
H35A C35 H35B 109.5
H35A C35 H35C 109.5
H35B C35 H35C 109.5
C34 C36 H36A 109.5
C34 C36 H36B 109.5
C34 C36 H36C 109.5
H36A C36 H36B 109.5
H36A C36 H36C 109.5
H36B C36 H36C 109.5
H1A C1 H1B 114.3
C2 C1 H1A 117.2
C2 C1 H1B 117.2
C2 C1 Rh1 64.87(15)
Rh1 C1 H1A 117.2
Rh1 C1 H1B 117.2
C1 C2 Rh1 74.88(16)
C3 C2 C1 145.8(3)
C3 C2 Rh1 139.3(2)
C2 C3 H3 118.4
C2 C3 P1 123.1(2)
P1 C3 H3 118.4
C5 C4 C9 120.0(2)
C5 C4 P1 119.8(2)
C9 C4 P1 120.2(2)
C4 C5 H5 120.0
C4 C5 C6 120.0(3)
C6 C5 H5 120.0
C5 C6 H6 120.3
C7 C6 C5 119.4(3)
C7 C6 H6 120.3
C6 C7 H7 119.6
C8 C7 C6 120.9(3)
C8 C7 H7 119.6
C7 C8 H8 120.0
C7 C8 C9 120.1(3)
C9 C8 H8 120.0
C4 C9 H9 120.2
C8 C9 C4 119.6(3)
C8 C9 H9 120.2
C23 C22 H22 106.1
C23 C22 P2 116.6(3)
C24 C22 C23 109.9(4)
C24 C22 H22 106.1
C24 C22 P2 111.3(3)
P2 C22 H22 106.1
C22 C24 H24A 109.5
C22 C24 H24B 109.5
C22 C24 H24C 109.5
H24A C24 H24B 109.5
H24A C24 H24C 109.5
H24B C24 H24C 109.5
C38 C37 H37 104.9
C38 C37 P3 115.3(3)
C39 C37 H37 104.9
C39 C37 C38 112.6(4)
C39 C37 P3 112.9(3)
P3 C37 H37 104.9
C37 C38 H38A 109.5
C37 C38 H38B 109.5
C37 C38 H38C 109.5
H38A C38 H38B 109.5
H38A C38 H38C 109.5
H38B C38 H38C 109.5
C37 C39 H39A 109.5
C37 C39 H39B 109.5
C37 C39 H39C 109.5
H39A C39 H39B 109.5
H39A C39 H39C 109.5
H39B C39 H39C 109.5
C16 P1 C10 107.57(12)
C16 P1 C4 107.44(13)
C3 P1 C10 112.04(13)
C3 P1 C16 110.94(13)
C3 P1 C4 110.00(14)
C4 P1 C10 108.70(12)
C25 P2 Rh1 113.73(11)
C28 P2 C25 100.93(13)
C28 P2 Rh1 113.57(12)
C22 P2 C25 108.9(2)
C22 P2 C28 104.5(2)
C22 P2 Rh1 114.1(2)
C31 P3 C34 103.98(13)
C31 P3 C37 108.40(14)
C31 P3 Rh1 115.18(9)
C34 P3 Rh1 113.31(9)
C37 P3 C34 103.32(16)
C37 P3 Rh1 111.71(13)
C1 Rh1 Cl1 160.34(7)
C1 Rh1 P2 94.43(8)
C1 Rh1 P3 92.38(7)
C2 Rh1 C1 40.24(10)
C2 Rh1 Cl1 159.38(8)
C2 Rh1 P2 93.72(8)
C2 Rh1 P3 93.26(7)
Cl1 Rh1 P2 86.54(4)
Cl1 Rh1 P3 86.12(3)
P2 Rh1 P3 172.65(5)
C2A C1A Rh1A 176.9(17)
C1A C2A H2A 116.6
C1A C2A C3A 126.8(19)
C3A C2A H2A 116.6
C2A C3A H3AA 107.8
C2A C3A H3AB 107.8
C2A C3A P1A 118.1(14)
H3AA C3A H3AB 107.1
P1A C3A H3AA 107.8
P1A C3A H3AB 107.8
C5A C4A C9A 120.0
C5A C4A P1A 120.6(9)
C9A C4A P1A 119.2(9)
C4A C5A H5A 120.0
C6A C5A C4A 120.0
C6A C5A H5A 120.0
C5A C6A H6A 120.0
C5A C6A C7A 120.0
C7A C6A H6A 120.0
C6A C7A H7A 120.0
C6A C7A C8A 120.0
C8A C7A H7A 120.0
C7A C8A H8A 120.0
C9A C8A C7A 120.0
C9A C8A H8A 120.0
C4A C9A H9A 120.0
C8A C9A C4A 120.0
C8A C9A H9A 120.0
C23 C22A H22A 103.8
C23 C22A C24A 109(3)
C23 C22A P2A 121(3)
C24A C22A H22A 103.8
C24A C22A P2A 113(3)
P2A C22A H22A 103.8
C22A C24A H24D 109.5
C22A C24A H24E 109.5
C22A C24A H24F 109.5
H24D C24A H24E 109.5
H24D C24A H24F 109.5
H24E C24A H24F 109.5
C38A C37A H37A 107.0
C38A C37A P3A 120.7(19)
C39A C37A H37A 107.0
C39A C37A C38A 102(3)
C39A C37A P3A 113(2)
P3A C37A H37A 107.0
C37A C38A H38D 109.5
C37A C38A H38E 109.5
C37A C38A H38F 109.5
H38D C38A H38E 109.5
H38D C38A H38F 109.5
H38E C38A H38F 109.5
C37A C39A H39D 109.5
C37A C39A H39E 109.5
C37A C39A H39F 109.5
H39D C39A H39E 109.5
H39D C39A H39F 109.5
H39E C39A H39F 109.5
C10 P1A C16 108.2(5)
C3A P1A C10 101.9(8)
C3A P1A C16 94.2(8)
C4A P1A C10 119.5(7)
C4A P1A C16 119.0(7)
C4A P1A C3A 109.6(10)
C25 P2A C28 119.4(6)
C25 P2A C22A 105.5(16)
C25 P2A Rh1A 107.0(7)
C28 P2A C22A 100.0(16)
C28 P2A Rh1A 111.0(7)
C22A P2A Rh1A 114.0(16)
C31 P3A Rh1A 115.4(3)
C34 P3A C31 87.8(3)
C34 P3A Rh1A 113.9(4)
C37A P3A C31 113.6(10)
C37A P3A C34 111.7(12)
C37A P3A Rh1A 112.3(11)
C1A Rh1A Cl1A 171.1(6)
C1A Rh1A P2A 88.2(5)
C1A Rh1A P3A 90.5(5)
Cl1A Rh1A P2A 92.5(3)
P3A Rh1A Cl1A 88.8(2)
P3A Rh1A P2A 178.7(3)
C40 B1 C46 110.20(17)
C40 B1 C52 111.11(17)
C40 B1 C58 110.40(17)
C52 B1 C46 107.02(16)
C52 B1 C58 107.30(16)
C58 B1 C46 110.72(17)
C41 C40 B1 124.33(19)
C41 C40 C45 114.5(2)
C45 C40 B1 121.2(2)
C40 C41 H41 118.5
C42 C41 C40 123.1(2)
C42 C41 H41 118.5
C41 C42 H42 120.0
C43 C42 C41 120.1(2)
C43 C42 H42 120.0
C42 C43 H43 120.6
C42 C43 C44 118.9(2)
C44 C43 H43 120.6
C43 C44 H44 119.9
C45 C44 C43 120.2(2)
C45 C44 H44 119.9
C40 C45 H45 118.4
C44 C45 C40 123.3(2)
C44 C45 H45 118.4
C47 C46 B1 121.61(19)
C51 C46 B1 123.15(19)
C51 C46 C47 114.8(2)
C46 C47 H47 118.7
C48 C47 C46 122.7(2)
C48 C47 H47 118.7
C47 C48 H48 119.7
C49 C48 C47 120.6(2)
C49 C48 H48 119.7
C48 C49 H49 120.8
C48 C49 C50 118.3(2)
C50 C49 H49 120.8
C49 C50 H50 119.7
C49 C50 C51 120.6(2)
C51 C50 H50 119.7
C46 C51 H51 118.5
C50 C51 C46 123.0(2)
C50 C51 H51 118.5
C53 C52 B1 123.48(18)
C53 C52 C57 114.93(19)
C57 C52 B1 121.59(18)
C52 C53 H53 118.5
C54 C53 C52 123.1(2)
C54 C53 H53 118.5
C53 C54 H54 119.9
C55 C54 C53 120.2(2)
C55 C54 H54 119.9
C54 C55 H55 120.7
C56 C55 C54 118.5(2)
C56 C55 H55 120.7
C55 C56 H56 119.7
C55 C56 C57 120.5(2)
C57 C56 H56 119.7
C52 C57 H57 118.7
C56 C57 C52 122.6(2)
C56 C57 H57 118.7
C59 C58 B1 120.36(18)
C63 C58 B1 124.5(2)
C63 C58 C59 115.1(2)
C58 C59 H59 118.4
C60 C59 C58 123.1(2)
C60 C59 H59 118.4
C59 C60 H60 120.0
C61 C60 C59 120.0(2)
C61 C60 H60 120.0
C60 C61 H61 120.6
C62 C61 C60 118.8(2)
C62 C61 H61 120.6
C61 C62 H62 119.6
C61 C62 C63 120.8(2)
C63 C62 H62 119.6
C58 C63 H63 119.0
C62 C63 C58 122.0(2)
C62 C63 H63 119.0
H64A C64 H64B 108.7
C65 C64 H64A 110.5
C65 C64 H64B 110.5
O1 C64 H64A 110.5
O1 C64 H64B 110.5
O1 C64 C65 106.0(4)
C64 C65 H65A 111.0
C64 C65 H65B 111.0
C64 C65 C66 103.6(4)
H65A C65 H65B 109.0
C66 C65 H65A 111.0
C66 C65 H65B 111.0
C65 C66 H66A 111.7
C65 C66 H66B 111.7
C65 C66 C67 100.6(4)
H66A C66 H66B 109.4
C67 C66 H66A 111.7
C67 C66 H66B 111.7
C66 C67 H67A 110.6
C66 C67 H67B 110.6
H67A C67 H67B 108.8
O1 C67 C66 105.6(3)
O1 C67 H67A 110.6
O1 C67 H67B 110.6
C67 O1 C64 109.7(3)

loop_
_geom_bond_atom_site_label_1
_geom_bond_atom_site_label_2
_geom_bond_distance
C10 C11 1.389(3)
C10 C15 1.388(3)
C10 P1 1.807(2)
C10 P1A 1.781(10)
C11 H11 0.9300
C11 C12 1.386(3)
C12 H12 0.9300
C12 C13 1.380(3)
C13 H13 0.9300
C13 C14 1.380(3)
C14 H14 0.9300
C14 C15 1.392(3)
C15 H15 0.9300
C16 C17 1.398(3)
C16 C21 1.394(3)
C16 P1 1.790(2)
C16 P1A 1.802(10)
C17 H17 0.9300
C17 C18 1.385(3)
C18 H18 0.9300
C18 C19 1.391(3)
C19 H19 0.9300
C19 C20 1.381(4)
C20 H20 0.9300
C20 C21 1.389(3)
C21 H21 0.9300
C23 H23A 0.9600
C23 H23B 0.9600
C23 H23C 0.9600
C23 H23D 0.9600
C23 H23E 0.9600
C23 H23F 0.9600
C23 C22 1.525(7)
C23 C22A 1.61(4)
C25 H25 0.9800
C25 H25A 0.9800
C25 C26 1.535(4)
C25 C27 1.530(4)
C25 P2 1.871(3)
C25 P2A 1.587(13)
C26 H26A 0.9600
C26 H26B 0.9600
C26 H26C 0.9600
C27 H27A 0.9600
C27 H27B 0.9600
C27 H27C 0.9600
C28 H28 0.9800
C28 H28A 0.9800
C28 C29 1.521(3)
C28 C30 1.527(4)
C28 P2 1.863(3)
C28 P2A 1.747(16)
C29 H29A 0.9600
C29 H29B 0.9600
C29 H29C 0.9600
C30 H30A 0.9600
C30 H30B 0.9600
C30 H30C 0.9600
C31 H31 0.9800
C31 H31A 0.9800
C31 C32 1.526(4)
C31 C33 1.534(4)
C31 P3 1.841(3)
C31 P3A 2.284(8)
C32 H32A 0.9600
C32 H32B 0.9600
C32 H32C 0.9600
C33 H33A 0.9600
C33 H33B 0.9600
C33 H33C 0.9600
C34 H34 0.9800
C34 H34A 0.9800
C34 C35 1.523(4)
C34 C36 1.522(4)
C34 P3 1.861(3)
C34 P3A 1.905(10)
C35 H35A 0.9600
C35 H35B 0.9600
C35 H35C 0.9600
C36 H36A 0.9600
C36 H36B 0.9600
C36 H36C 0.9600
C1 H1A 0.9700
C1 H1B 0.9700
C1 C2 1.402(4)
C1 Rh1 2.096(3)
C2 C3 1.334(4)
C2 Rh1 1.965(3)
C3 H3 0.9300
C3 P1 1.770(3)
C4 C5 1.385(4)
C4 C9 1.395(4)
C4 P1 1.794(3)
C5 H5 0.9300
C5 C6 1.388(4)
C6 H6 0.9300
C6 C7 1.384(5)
C7 H7 0.9300
C7 C8 1.372(5)
C8 H8 0.9300
C8 C9 1.384(4)
C9 H9 0.9300
C22 H22 0.9800
C22 C24 1.515(8)
C22 P2 1.859(3)
C24 H24A 0.9600
C24 H24B 0.9600
C24 H24C 0.9600
C37 H37 0.9800
C37 C38 1.522(6)
C37 C39 1.521(6)
C37 P3 1.848(4)
C38 H38A 0.9600
C38 H38B 0.9600
C38 H38C 0.9600
C39 H39A 0.9600
C39 H39B 0.9600
C39 H39C 0.9600
Cl1 Rh1 2.3510(9)
P2 Rh1 2.3627(18)
P3 Rh1 2.3744(10)
C1A C2A 1.15(2)
C1A Rh1A 1.866(18)
C2A H2A 0.9300
C2A C3A 1.47(3)
C3A H3AA 0.9700
C3A H3AB 0.9700
C3A P1A 1.77(2)
C4A C5A 1.3900
C4A C9A 1.3900
C4A P1A 1.735(14)
C5A H5A 0.9300
C5A C6A 1.3900
C6A H6A 0.9300
C6A C7A 1.3900
C7A H7A 0.9300
C7A C8A 1.3900
C8A H8A 0.9300
C8A C9A 1.3900
C9A H9A 0.9300
C22A H22A 0.9800
C22A C24A 1.71(6)
C22A P2A 1.844(17)
C24A H24D 0.9600
C24A H24E 0.9600
C24A H24F 0.9600
C37A H37A 0.9800
C37A C38A 1.65(5)
C37A C39A 1.61(5)
C37A P3A 1.72(3)
C38A H38D 0.9600
C38A H38E 0.9600
C38A H38F 0.9600
C39A H39D 0.9600
C39A H39E 0.9600
C39A H39F 0.9600
Cl1A Rh1A 2.367(7)
P2A Rh1A 2.409(14)
P3A Rh1A 2.346(9)
B1 C40 1.634(3)
B1 C46 1.650(3)
B1 C52 1.648(3)
B1 C58 1.649(3)
C40 C41 1.399(3)
C40 C45 1.406(3)
C41 H41 0.9300
C41 C42 1.393(3)
C42 H42 0.9300
C42 C43 1.380(4)
C43 H43 0.9300
C43 C44 1.385(4)
C44 H44 0.9300
C44 C45 1.381(3)
C45 H45 0.9300
C46 C47 1.402(3)
C46 C51 1.398(3)
C47 H47 0.9300
C47 C48 1.396(3)
C48 H48 0.9300
C48 C49 1.379(3)
C49 H49 0.9300
C49 C50 1.381(3)
C50 H50 0.9300
C50 C51 1.389(3)
C51 H51 0.9300
C52 C53 1.396(3)
C52 C57 1.408(3)
C53 H53 0.9300
C53 C54 1.391(3)
C54 H54 0.9300
C54 C55 1.387(3)
C55 H55 0.9300
C55 C56 1.382(3)
C56 H56 0.9300
C56 C57 1.391(3)
C57 H57 0.9300
C58 C59 1.401(3)
C58 C63 1.400(3)
C59 H59 0.9300
C59 C60 1.388(3)
C60 H60 0.9300
C60 C61 1.380(4)
C61 H61 0.9300
C61 C62 1.375(4)
C62 H62 0.9300
C62 C63 1.398(3)
C63 H63 0.9300
C64 H64A 0.9700
C64 H64B 0.9700
C64 C65 1.464(6)
C64 O1 1.425(5)
C65 H65A 0.9700
C65 H65B 0.9700
C65 C66 1.502(7)
C66 H66A 0.9700
C66 H66B 0.9700
C66 C67 1.513(6)
C67 H67A 0.9700
C67 H67B 0.9700
C67 O1 1.415(5)

loop_
_geom_torsion_atom_site_label_1
_geom_torsion_atom_site_label_2
_geom_torsion_atom_site_label_3
_geom_torsion_atom_site_label_4
_geom_torsion
C10 C11 C12 C13 -0.9(3)
C11 C10 C15 C14 -0.6(3)
C11 C10 P1 C16 87.80(19)
C11 C10 P1 C3 -34.4(2)
C11 C10 P1 C4 -156.16(18)
C11 C10 P1A C16 64.2(6)
C11 C10 P1A C3A -34.3(9)
C11 C10 P1A C4A -155.1(6)
C11 C12 C13 C14 -0.1(4)
C12 C13 C14 C15 0.8(4)
C13 C14 C15 C10 -0.4(4)
C15 C10 C11 C12 1.2(3)
C15 C10 P1 C16 -89.4(2)
C15 C10 P1 C3 148.42(19)
C15 C10 P1 C4 26.6(2)
C15 C10 P1A C16 -109.4(4)
C15 C10 P1A C3A 152.1(7)
C15 C10 P1A C4A 31.3(8)
C16 C17 C18 C19 1.1(4)
C17 C16 C21 C20 1.6(4)
C17 C16 P1 C10 165.63(19)
C17 C16 P1 C3 -71.5(2)
C17 C16 P1 C4 48.8(2)
C17 C16 P1A C10 178.4(3)
C17 C16 P1A C3A -77.6(8)
C17 C16 P1A C4A 37.5(8)
C17 C18 C19 C20 0.6(4)
C18 C19 C20 C21 -1.2(4)
C19 C20 C21 C16 0.1(4)
C21 C16 C17 C18 -2.2(4)
C21 C16 P1 C10 -17.6(3)
C21 C16 P1 C3 105.2(2)
C21 C16 P1 C4 -134.5(2)
C21 C16 P1A C10 12.5(6)
C21 C16 P1A C3A 116.5(7)
C21 C16 P1A C4A -128.4(7)
C23 C22 P2 C25 79.0(4)
C23 C22 P2 C28 -28.2(4)
C23 C22 P2 Rh1 -152.8(3)
C23 C22A P2A C25 91(3)
C23 C22A P2A C28 -33(3)
C23 C22A P2A Rh1A -152(2)
C26 C25 P2 C28 57.3(2)
C26 C25 P2 C22 -52.3(3)
C26 C25 P2 Rh1 179.26(17)
C26 C25 P2A C28 48.9(10)
C26 C25 P2A C22A -62.4(17)
C26 C25 P2A Rh1A 175.9(3)
C27 C25 P2 C28 -171.5(2)
C27 C25 P2 C22 78.9(3)
C27 C25 P2 Rh1 -49.5(2)
C27 C25 P2A C28 -173.9(6)
C27 C25 P2A C22A 74.7(18)
C27 C25 P2A Rh1A -47.0(8)
C29 C28 P2 C25 174.07(19)
C29 C28 P2 C22 -73.0(3)
C29 C28 P2 Rh1 52.0(2)
C29 C28 P2A C25 176.9(6)
C29 C28 P2A C22A -68.8(16)
C29 C28 P2A Rh1A 51.8(7)
C30 C28 P2 C25 50.3(2)
C30 C28 P2 C22 163.2(2)
C30 C28 P2 Rh1 -71.8(2)
C30 C28 P2A C25 52.7(10)
C30 C28 P2A C22A 167.0(15)
C30 C28 P2A Rh1A -72.4(4)
C32 C31 P3 C34 24.3(2)
C32 C31 P3 C37 -85.2(3)
C32 C31 P3 Rh1 148.87(19)
C33 C31 P3 C34 152.0(2)
C33 C31 P3 C37 42.6(3)
C33 C31 P3 Rh1 -83.4(2)
C35 C34 P3 C31 71.8(2)
C35 C34 P3 C37 -175.0(2)
C35 C34 P3 Rh1 -54.0(2)
C36 C34 P3 C31 -162.9(2)
C36 C34 P3 C37 -49.7(2)
C36 C34 P3 Rh1 71.3(2)
C1 C2 C3 P1 -3.1(6)
C2 C3 P1 C10 107.4(2)
C2 C3 P1 C16 -12.8(3)
C2 C3 P1 C4 -131.6(2)
C4 C5 C6 C7 0.0(4)
C5 C4 C9 C8 -1.5(4)
C5 C4 P1 C10 -84.7(2)
C5 C4 P1 C16 31.5(2)
C5 C4 P1 C3 152.3(2)
C5 C6 C7 C8 -1.4(4)
C6 C7 C8 C9 1.2(5)
C7 C8 C9 C4 0.2(5)
C9 C4 C5 C6 1.4(4)
C9 C4 P1 C10 94.3(2)
C9 C4 P1 C16 -149.6(2)
C9 C4 P1 C3 -28.7(3)
C22 C23 C22A C24A -74(9)
C22 C23 C22A P2A 152(12)
C24 C22 P2 C25 -48.1(5)
C24 C22 P2 C28 -155.3(4)
C24 C22 P2 Rh1 80.1(4)
C38 C37 P3 C31 52.6(3)
C38 C37 P3 C34 -57.3(3)
C38 C37 P3 Rh1 -179.4(3)
C39 C37 P3 C31 -78.7(3)
C39 C37 P3 C34 171.4(2)
C39 C37 P3 Rh1 49.2(3)
P1 C10 C11 C12 -176.03(18)
P1 C10 C15 C14 176.57(19)
P1 C10 P1A C16 79.0(12)
P1 C10 P1A C3A -19.5(11)
P1 C10 P1A C4A -140.3(18)
P1 C16 C17 C18 174.59(19)
P1 C16 C21 C20 -175.1(2)
P1 C16 P1A C10 -82.2(13)
P1 C16 P1A C3A 21.8(11)
P1 C16 P1A C4A 136.9(18)
P1 C4 C5 C6 -179.6(2)
P1 C4 C9 C8 179.5(3)
P2 C25 P2A C28 154(5)
P2 C25 P2A C22A 42(4)
P2 C25 P2A Rh1A -79(4)
P2 C28 P2A C25 -161(4)
P2 C28 P2A C22A -47(3)
P2 C28 P2A Rh1A 74(3)
Rh1 C1 C2 C3 179.8(4)
Rh1 C2 C3 P1 176.61(18)
C1A C2A C3A P1A 175.5(18)
C2A C3A P1A C10 82.2(15)
C2A C3A P1A C16 -27.4(16)
C2A C3A P1A C4A -150.2(14)
C4A C5A C6A C7A 0.0
C5A C4A C9A C8A 0.0
C5A C4A P1A C10 -102.6(11)
C5A C4A P1A C16 33.9(13)
C5A C4A P1A C3A 140.5(11)
C5A C6A C7A C8A 0.0
C6A C7A C8A C9A 0.0
C7A C8A C9A C4A 0.0
C9A C4A C5A C6A 0.0
C9A C4A P1A C10 82.5(11)
C9A C4A P1A C16 -141.0(9)
C9A C4A P1A C3A -34.4(14)
C22A C23 C22 C24 100(9)
C22A C23 C22 P2 -28(9)
C24A C22A P2A C25 -41(3)
C24A C22A P2A C28 -166(3)
C24A C22A P2A Rh1A 76(3)
C38A C37A P3A C31 39(3)
C38A C37A P3A C34 -59(3)
C38A C37A P3A Rh1A 172(2)
C39A C37A P3A C31 -82(2)
C39A C37A P3A C34 -179.0(16)
C39A C37A P3A Rh1A 52(2)
P1A C10 C11 C12 -171.7(4)
P1A C10 C15 C14 174.0(4)
P1A C10 P1 C16 -79.9(13)
P1A C10 P1 C3 157.9(14)
P1A C10 P1 C4 36.2(13)
P1A C16 C17 C18 -168.2(4)
P1A C16 C21 C20 167.2(4)
P1A C16 P1 C10 76.7(13)
P1A C16 P1 C3 -160.4(14)
P1A C16 P1 C4 -40.2(13)
P1A C4A C5A C6A -174.9(13)
P1A C4A C9A C8A 174.9(13)
P2A C25 P2 C28 -22(4)
P2A C25 P2 C22 -131(4)
P2A C25 P2 Rh1 100(4)
P2A C28 P2 C25 14(3)
P2A C28 P2 C22 127(3)
P2A C28 P2 Rh1 -108(3)
P3A C31 P3 C34 114(3)
P3A C31 P3 C37 5(3)
P3A C31 P3 Rh1 -121(3)
P3A C34 P3 C31 -155.7(12)
P3A C34 P3 C37 -42.6(12)
P3A C34 P3 Rh1 78.5(12)
B1 C40 C41 C42 179.0(2)
B1 C40 C45 C44 -179.3(2)
B1 C46 C47 C48 -171.6(2)
B1 C46 C51 C50 171.0(2)
B1 C52 C53 C54 -179.4(2)
B1 C52 C57 C56 178.1(2)
B1 C58 C59 C60 -180.0(2)
B1 C58 C63 C62 179.2(2)
C40 B1 C46 C47 -32.0(3)
C40 B1 C46 C51 155.7(2)
C40 B1 C52 C53 112.9(2)
C40 B1 C52 C57 -67.4(2)
C40 B1 C58 C59 162.54(19)
C40 B1 C58 C63 -16.6(3)
C40 C41 C42 C43 0.5(4)
C41 C40 C45 C44 -0.2(3)
C41 C42 C43 C44 -0.6(4)
C42 C43 C44 C45 0.4(4)
C43 C44 C45 C40 0.0(4)
C45 C40 C41 C42 -0.1(3)
C46 B1 C40 C41 136.3(2)
C46 B1 C40 C45 -44.8(3)
C46 B1 C52 C53 -7.5(3)
C46 B1 C52 C57 172.27(19)
C46 B1 C58 C59 -75.1(2)
C46 B1 C58 C63 105.8(2)
C46 C47 C48 C49 0.3(3)
C47 C46 C51 C50 -1.7(3)
C47 C48 C49 C50 -1.2(3)
C48 C49 C50 C51 0.8(4)
C49 C50 C51 C46 0.8(4)
C51 C46 C47 C48 1.2(3)
C52 B1 C40 C41 17.8(3)
C52 B1 C40 C45 -163.2(2)
C52 B1 C46 C47 88.9(2)
C52 B1 C46 C51 -83.3(2)
C52 B1 C58 C59 41.3(2)
C52 B1 C58 C63 -137.8(2)
C52 C53 C54 C55 0.6(4)
C53 C52 C57 C56 -2.1(3)
C53 C54 C55 C56 -0.7(4)
C54 C55 C56 C57 -0.5(4)
C55 C56 C57 C52 2.0(4)
C57 C52 C53 C54 0.8(3)
C58 B1 C40 C41 -101.1(2)
C58 B1 C40 C45 77.9(2)
C58 B1 C46 C47 -154.48(19)
C58 B1 C46 C51 33.3(3)
C58 B1 C52 C53 -126.3(2)
C58 B1 C52 C57 53.4(2)
C58 C59 C60 C61 1.0(3)
C59 C58 C63 C62 0.1(4)
C59 C60 C61 C62 -0.5(4)
C60 C61 C62 C63 -0.2(4)
C61 C62 C63 C58 0.4(4)
C63 C58 C59 C60 -0.8(3)
C64 C65 C66 C67 37.6(5)
C65 C64 O1 C67 10.6(5)
C65 C66 C67 O1 -31.6(5)
C66 C67 O1 C64 13.8(5)
O1 C64 C65 C66 -30.7(5)
